data_1513154
loop_
_publ_author_name
'Li, Xiao-Hui'
'Zheng, Bao-Hui'
'Ding, Chang-Hua'
'Hou, Xue-Long'

_publ_section_title
;
 Enantioselective Synthesis of 2,3-Disubstituted Indanones via
 Pd-Catalyzed Intramolecular Asymmetric Allylic Alkylation of Ketones
;
_journal_issue 23
_journal_name_full 'Organic Letters'
_journal_page_first 6086
_journal_paper_doi 10.1021/ol402980v
_journal_volume 15
_journal_year 2013
_chemical_formula_sum 'C19 H17 Br O2'
_chemical_formula_weight 357.24
_chemical_name_systematic
; 
 ? 
;
_space_group_IT_number 2
_symmetry_cell_setting triclinic
_symmetry_space_group_name_Hall '-P 1'
_symmetry_space_group_name_H-M 'P -1'
_atom_sites_solution_hydrogens geom
_atom_sites_solution_primary direct
_atom_sites_solution_secondary difmap
_audit_creation_method SHELXL-97
_cell_angle_alpha 88.522(6)
_cell_angle_beta 81.148(7)
_cell_angle_gamma 76.868(5)
_cell_formula_units_Z 2
_cell_length_a 8.684(3)
_cell_length_b 9.003(3)
_cell_length_c 10.901(4)
_cell_measurement_reflns_used 1611
_cell_measurement_temperature 293(2)
_cell_measurement_theta_max 25.420
_cell_measurement_theta_min 2.323
_cell_volume 820.1(5)
_computing_cell_refinement 'Bruker SMART'
_computing_data_collection 'Bruker SMART'
_computing_data_reduction 'Bruker SHELXTL'
_computing_molecular_graphics 'Bruker SHELXTL'
_computing_publication_material 'Bruker SHELXTL'
_computing_structure_refinement 'SHELXL-97 (Sheldrick, 1997)'
_computing_structure_solution 'SHELXS-97 (Sheldrick, 1990)'
_diffrn_ambient_temperature 293(2)
_diffrn_measured_fraction_theta_full 0.974
_diffrn_measured_fraction_theta_max 0.974
_diffrn_measurement_device_type 'CCD area detector'
_diffrn_measurement_method 'phi and omega scans'
_diffrn_radiation_monochromator graphite
_diffrn_radiation_source 'fine-focus sealed tube'
_diffrn_radiation_type MoK\a
_diffrn_radiation_wavelength 0.71073
_diffrn_reflns_av_R_equivalents 0.1061
_diffrn_reflns_av_sigmaI/netI 0.0838
_diffrn_reflns_limit_h_max 10
_diffrn_reflns_limit_h_min -10
_diffrn_reflns_limit_k_max 10
_diffrn_reflns_limit_k_min -10
_diffrn_reflns_limit_l_max 13
_diffrn_reflns_limit_l_min -6
_diffrn_reflns_number 4012
_diffrn_reflns_theta_full 25.50
_diffrn_reflns_theta_max 25.50
_diffrn_reflns_theta_min 1.89
_exptl_absorpt_coefficient_mu 2.511
_exptl_absorpt_correction_T_max 1.0000
_exptl_absorpt_correction_T_min 0.1272
_exptl_absorpt_correction_type empirical
_exptl_absorpt_process_details sadabs
_exptl_crystal_colour colorless
_exptl_crystal_density_diffrn 1.447
_exptl_crystal_density_method 'not measured'
_exptl_crystal_description prismatic
_exptl_crystal_F_000 364
_exptl_crystal_size_max 0.402
_exptl_crystal_size_mid 0.375
_exptl_crystal_size_min 0.338
_refine_diff_density_max 0.741
_refine_diff_density_min -0.658
_refine_diff_density_rms 0.083
_refine_ls_extinction_method none
_refine_ls_goodness_of_fit_ref 0.907
_refine_ls_hydrogen_treatment constr
_refine_ls_matrix_type full
_refine_ls_number_parameters 200
_refine_ls_number_reflns 2978
_refine_ls_number_restraints 0
_refine_ls_restrained_S_all 0.907
_refine_ls_R_factor_all 0.0712
_refine_ls_R_factor_gt 0.0506
_refine_ls_shift/su_max 0.001
_refine_ls_shift/su_mean 0.000
_refine_ls_structure_factor_coef Fsqd
_refine_ls_weighting_details 'calc w=1/[\s^2^(Fo^2^)+(0.0735P)^2^+0.0000P] where P=(Fo^2^+2Fc^2^)/3'
_refine_ls_weighting_scheme calc
_refine_ls_wR_factor_gt 0.1222
_refine_ls_wR_factor_ref 0.1286
_reflns_number_gt 2035
_reflns_number_total 2978
_reflns_threshold_expression >2sigma(I)
_cod_data_source_file ol402980v_si_002.cif
_cod_data_source_block cd201542
_cod_depositor_comments
;
The following automatic conversions were performed:

'_symmetry_cell_setting' value 'Triclinic' changed to 'triclinic'
according to /home/saulius/struct/CIF-dictionaries/cif_core.dic
dictionary named 'cif_core.dic' version 2.4.2 from 2011-04-26.

Automatic conversion script
Id: cif_fix_values 1891 2012-01-12 08:04:46Z andrius 
;
_cod_original_cell_volume 820.0(5)
_cod_original_sg_symbol_H-M P-1
_cod_database_code 1513154

loop_
_symmetry_equiv_pos_as_xyz
'x, y, z'
'-x, -y, -z'

loop_
_atom_site_label
_atom_site_type_symbol
_atom_site_fract_x
_atom_site_fract_y
_atom_site_fract_z
_atom_site_U_iso_or_equiv
_atom_site_adp_type
_atom_site_occupancy
_atom_site_symmetry_multiplicity
_atom_site_calc_flag
_atom_site_refinement_flags
Br Br 0.07509(5) 1.37257(5) 1.20966(4) 0.0695(2) Uani 1 1 d .
O1 O 0.1949(3) 0.8977(3) 0.7083(2) 0.0527(7) Uani 1 1 d .
O2 O 0.3730(3) 0.7648(3) 0.8214(2) 0.0440(6) Uani 1 1 d .
C1 C 0.4208(4) 0.6473(4) 0.7276(3) 0.0380(8) Uani 1 1 d .
H1 H 0.3278 0.6372 0.6905 0.046 Uiso 1 1 calc R
C2 C 0.4947(4) 0.4958(4) 0.7827(3) 0.0425(8) Uani 1 1 d .
H2 H 0.5665 0.5158 0.8383 0.051 Uiso 1 1 calc R
C3 C 0.5991(4) 0.4067(4) 0.6697(3) 0.0382(8) Uani 1 1 d .
H3 H 0.5303 0.3628 0.6247 0.046 Uiso 1 1 calc R
C4 C 0.6524(4) 0.5325(4) 0.5920(3) 0.0363(8) Uani 1 1 d .
C5 C 0.5524(4) 0.6720(4) 0.6268(3) 0.0368(7) Uani 1 1 d .
C6 C 0.5812(4) 0.8058(4) 0.5719(3) 0.0455(9) Uani 1 1 d .
H6 H 0.5137 0.8997 0.5955 0.055 Uiso 1 1 calc R
C7 C 0.7135(4) 0.7953(4) 0.4807(3) 0.0506(10) Uani 1 1 d .
H7 H 0.7361 0.8836 0.4435 0.061 Uiso 1 1 calc R
C8 C 0.8110(4) 0.6572(5) 0.4448(3) 0.0508(10) Uani 1 1 d .
H8 H 0.8978 0.6528 0.3823 0.061 Uiso 1 1 calc R
C9 C 0.7831(4) 0.5232(4) 0.4999(3) 0.0439(9) Uani 1 1 d .
H9 H 0.8506 0.4294 0.4755 0.053 Uiso 1 1 calc R
C10 C 0.3757(5) 0.4154(5) 0.8578(4) 0.0653(12) Uani 1 1 d .
H10A H 0.3190 0.4781 0.9276 0.098 Uiso 1 1 calc R
H10B H 0.4318 0.3197 0.8866 0.098 Uiso 1 1 calc R
H10C H 0.3011 0.3976 0.8065 0.098 Uiso 1 1 calc R
C11 C 0.7333(4) 0.2814(4) 0.6986(3) 0.0482(9) Uani 1 1 d .
H11 H 0.7835 0.2973 0.7650 0.058 Uiso 1 1 calc R
C12 C 0.7857(6) 0.1536(5) 0.6399(5) 0.0752(14) Uani 1 1 d .
H12A H 0.7391 0.1328 0.5729 0.090 Uiso 1 1 calc R
H12B H 0.8703 0.0818 0.6644 0.090 Uiso 1 1 calc R
C13 C 0.2572(4) 0.8859(4) 0.7996(3) 0.0390(8) Uani 1 1 d .
C14 C 0.2179(4) 1.0008(4) 0.9013(3) 0.0365(8) Uani 1 1 d .
C15 C 0.0965(4) 1.1284(4) 0.8927(3) 0.0452(9) Uani 1 1 d .
H15 H 0.0438 1.1396 0.8238 0.054 Uiso 1 1 calc R
C16 C 0.0525(4) 1.2381(4) 0.9832(3) 0.0480(9) Uani 1 1 d .
H16 H -0.0302 1.3227 0.9768 0.058 Uiso 1 1 calc R
C17 C 0.1321(4) 1.2222(4) 1.0842(3) 0.0440(8) Uani 1 1 d .
C18 C 0.2529(5) 1.0961(5) 1.0955(3) 0.0541(10) Uani 1 1 d .
H18 H 0.3056 1.0854 1.1644 0.065 Uiso 1 1 calc R
C19 C 0.2946(4) 0.9858(5) 1.0032(3) 0.0505(10) Uani 1 1 d .
H19 H 0.3758 0.9001 1.0103 0.061 Uiso 1 1 calc R

loop_
_atom_site_aniso_label
_atom_site_aniso_U_11
_atom_site_aniso_U_22
_atom_site_aniso_U_33
_atom_site_aniso_U_23
_atom_site_aniso_U_13
_atom_site_aniso_U_12
Br 0.0733(4) 0.0633(3) 0.0693(3) -0.0195(2) -0.0040(2) -0.0123(2)
O1 0.0599(16) 0.0481(16) 0.0468(14) 0.0031(12) -0.0189(13) 0.0013(12)
O2 0.0449(14) 0.0425(15) 0.0400(12) 0.0034(11) -0.0090(11) 0.0012(11)
C1 0.0347(18) 0.039(2) 0.0392(17) 0.0057(15) -0.0079(14) -0.0051(15)
C2 0.0404(19) 0.039(2) 0.0474(19) 0.0121(16) -0.0081(16) -0.0080(16)
C3 0.0412(19) 0.0330(19) 0.0438(18) 0.0114(15) -0.0139(15) -0.0114(15)
C4 0.0386(19) 0.0349(19) 0.0373(17) 0.0057(14) -0.0144(15) -0.0073(15)
C5 0.0385(18) 0.0340(19) 0.0395(17) 0.0063(14) -0.0103(14) -0.0092(15)
C6 0.051(2) 0.032(2) 0.051(2) 0.0086(16) -0.0075(17) -0.0051(16)
C7 0.055(2) 0.043(2) 0.056(2) 0.0165(18) -0.0073(19) -0.0171(19)
C8 0.047(2) 0.054(3) 0.048(2) 0.0065(18) 0.0039(17) -0.0121(19)
C9 0.044(2) 0.043(2) 0.0403(18) 0.0019(16) -0.0057(16) -0.0010(16)
C10 0.059(3) 0.060(3) 0.072(3) 0.025(2) 0.004(2) -0.015(2)
C11 0.051(2) 0.042(2) 0.053(2) 0.0108(17) -0.0175(18) -0.0075(17)
C12 0.093(3) 0.039(3) 0.089(3) -0.001(2) -0.030(3) 0.006(2)
C13 0.0348(18) 0.038(2) 0.0426(19) 0.0109(15) -0.0036(16) -0.0073(15)
C14 0.0337(18) 0.036(2) 0.0398(17) 0.0083(15) -0.0032(14) -0.0106(15)
C15 0.040(2) 0.046(2) 0.0469(19) 0.0091(17) -0.0128(16) -0.0015(17)
C16 0.042(2) 0.040(2) 0.056(2) -0.0015(17) -0.0053(17) 0.0004(16)
C17 0.043(2) 0.042(2) 0.0467(19) 0.0014(16) 0.0011(16) -0.0141(16)
C18 0.060(2) 0.055(3) 0.048(2) 0.0042(19) -0.0184(19) -0.007(2)
C19 0.045(2) 0.050(2) 0.050(2) 0.0088(18) -0.0117(17) 0.0050(17)

loop_
_atom_type_symbol
_atom_type_description
_atom_type_scat_dispersion_real
_atom_type_scat_dispersion_imag
_atom_type_scat_source
C C 0.0033 0.0016 'International Tables Vol C Tables 4.2.6.8 and 6.1.1.4'
H H 0.0000 0.0000 'International Tables Vol C Tables 4.2.6.8 and 6.1.1.4'
O O 0.0106 0.0060 'International Tables Vol C Tables 4.2.6.8 and 6.1.1.4'
Br Br -0.2901 2.4595 'International Tables Vol C Tables 4.2.6.8 and 6.1.1.4'

loop_
_geom_angle_atom_site_label_1
_geom_angle_atom_site_label_2
_geom_angle_atom_site_label_3
_geom_angle
C13 O2 C1 116.5(3)
O2 C1 C5 114.0(3)
O2 C1 C2 110.6(3)
C5 C1 C2 102.9(3)
O2 C1 H1 109.7
C5 C1 H1 109.7
C2 C1 H1 109.7
C10 C2 C1 115.0(3)
C10 C2 C3 115.6(3)
C1 C2 C3 103.1(3)
C10 C2 H2 107.6
C1 C2 H2 107.6
C3 C2 H2 107.6
C11 C3 C4 114.1(3)
C11 C3 C2 115.3(3)
C4 C3 C2 101.9(3)
C11 C3 H3 108.4
C4 C3 H3 108.4
C2 C3 H3 108.4
C5 C4 C9 120.4(3)
C5 C4 C3 110.5(3)
C9 C4 C3 129.0(3)
C4 C5 C6 121.1(3)
C4 C5 C1 108.7(3)
C6 C5 C1 130.2(3)
C7 C6 C5 118.1(3)
C7 C6 H6 121.0
C5 C6 H6 121.0
C8 C7 C6 120.9(3)
C8 C7 H7 119.6
C6 C7 H7 119.6
C7 C8 C9 121.3(3)
C7 C8 H8 119.4
C9 C8 H8 119.4
C4 C9 C8 118.3(3)
C4 C9 H9 120.9
C8 C9 H9 120.9
C2 C10 H10A 109.5
C2 C10 H10B 109.5
H10A C10 H10B 109.5
C2 C10 H10C 109.5
H10A C10 H10C 109.5
H10B C10 H10C 109.5
C12 C11 C3 125.8(4)
C12 C11 H11 117.1
C3 C11 H11 117.1
C11 C12 H12A 120.0
C11 C12 H12B 120.0
H12A C12 H12B 120.0
O1 C13 O2 123.2(3)
O1 C13 C14 124.6(3)
O2 C13 C14 112.2(3)
C19 C14 C15 118.7(3)
C19 C14 C13 123.2(3)
C15 C14 C13 118.1(3)
C16 C15 C14 121.4(3)
C16 C15 H15 119.3
C14 C15 H15 119.3
C15 C16 C17 119.1(3)
C15 C16 H16 120.4
C17 C16 H16 120.4
C16 C17 C18 120.8(4)
C16 C17 Br 120.0(3)
C18 C17 Br 119.2(3)
C17 C18 C19 119.1(3)
C17 C18 H18 120.5
C19 C18 H18 120.5
C14 C19 C18 120.9(3)
C14 C19 H19 119.6
C18 C19 H19 119.6

loop_
_geom_bond_atom_site_label_1
_geom_bond_atom_site_label_2
_geom_bond_distance
Br C17 1.879(4)
O1 C13 1.195(4)
O2 C13 1.348(4)
O2 C1 1.436(4)
C1 C5 1.510(5)
C1 C2 1.521(5)
C1 H1 0.9800
C2 C10 1.520(5)
C2 C3 1.536(5)
C2 H2 0.9800
C3 C11 1.492(5)
C3 C4 1.511(4)
C3 H3 0.9800
C4 C5 1.380(5)
C4 C9 1.384(5)
C5 C6 1.387(5)
C6 C7 1.386(5)
C6 H6 0.9300
C7 C8 1.364(5)
C7 H7 0.9300
C8 C9 1.388(5)
C8 H8 0.9300
C9 H9 0.9300
C10 H10A 0.9600
C10 H10B 0.9600
C10 H10C 0.9600
C11 C12 1.285(6)
C11 H11 0.9300
C12 H12A 0.9300
C12 H12B 0.9300
C13 C14 1.482(5)
C14 C19 1.369(5)
C14 C15 1.384(5)
C15 C16 1.363(5)
C15 H15 0.9300
C16 C17 1.375(5)
C16 H16 0.9300
C17 C18 1.377(5)
C18 C19 1.381(5)
C18 H18 0.9300
C19 H19 0.9300

loop_
_geom_torsion_atom_site_label_1
_geom_torsion_atom_site_label_2
_geom_torsion_atom_site_label_3
_geom_torsion_atom_site_label_4
_geom_torsion
C13 O2 C1 C5 88.2(3)
C13 O2 C1 C2 -156.4(3)
O2 C1 C2 C10 76.5(4)
C5 C1 C2 C10 -161.3(3)
O2 C1 C2 C3 -156.8(3)
C5 C1 C2 C3 -34.6(3)
C10 C2 C3 C11 -76.6(4)
C1 C2 C3 C11 157.1(3)
C10 C2 C3 C4 159.3(3)
C1 C2 C3 C4 33.0(3)
C11 C3 C4 C5 -144.6(3)
C2 C3 C4 C5 -19.6(3)
C11 C3 C4 C9 33.4(5)
C2 C3 C4 C9 158.4(3)
C9 C4 C5 C6 -0.8(5)
C3 C4 C5 C6 177.4(3)
C9 C4 C5 C1 179.6(3)
C3 C4 C5 C1 -2.2(4)
O2 C1 C5 C4 143.3(3)
C2 C1 C5 C4 23.4(4)
O2 C1 C5 C6 -36.3(5)
C2 C1 C5 C6 -156.1(4)
C4 C5 C6 C7 0.0(5)
C1 C5 C6 C7 179.6(3)
C5 C6 C7 C8 1.0(6)
C6 C7 C8 C9 -1.3(6)
C5 C4 C9 C8 0.5(5)
C3 C4 C9 C8 -177.3(3)
C7 C8 C9 C4 0.5(6)
C4 C3 C11 C12 -97.6(5)
C2 C3 C11 C12 144.9(4)
C1 O2 C13 O1 0.4(5)
C1 O2 C13 C14 -179.5(3)
O1 C13 C14 C19 -178.2(3)
O2 C13 C14 C19 1.7(5)
O1 C13 C14 C15 2.4(5)
O2 C13 C14 C15 -177.6(3)
C19 C14 C15 C16 -0.1(5)
C13 C14 C15 C16 179.3(3)
C14 C15 C16 C17 0.8(5)
C15 C16 C17 C18 -1.1(5)
C15 C16 C17 Br 179.5(3)
C16 C17 C18 C19 0.6(6)
Br C17 C18 C19 -180.0(3)
C15 C14 C19 C18 -0.5(5)
C13 C14 C19 C18 -179.8(3)
C17 C18 C19 C14 0.2(6)
